data_4107879
loop_
_publ_author_name
'Satoshi Muratsugu'
'Shoko Kume'
'Hiroshi Nishihara'

_publ_contact_author_address '7-3-1, Hongo, Bunkyo-ku, Tokyo, 113-0033, Japan'
_publ_contact_author_email muratsugu@chem.s.u-tokyo.ac.jp
_publ_contact_author_fax 81-3-5841-4348
_publ_contact_author_name 'Satoshi Muratsugu'
_publ_contact_author_phone 81-3-5841-4348
_publ_section_title
;
 Redox-Assisted Ring Closing Reaction of the Photogenerated
 Cyclophanediene Form of Bis(ferrocenyl)dimethyldihydropyrene with
 Interferrocene Electronic Communication Switching
;
_journal_name_full 'Journal of the American Chemical Society'
_journal_page_first 7204
_journal_page_last 7205
_journal_paper_doi 10.1021/ja8016494
_journal_volume 130
_journal_year 2008
_chemical_formula_sum 'C56 H54 Cl4 Fe2'
_chemical_formula_weight 980.49
_space_group_IT_number 14
_symmetry_cell_setting monoclinic
_symmetry_Int_Tables_number 14
_symmetry_space_group_name_Hall '-P 2ybc'
_symmetry_space_group_name_H-M 'P 1 21/c 1'
_audit_creation_date 2007-04-26T17:16:53-00:00
_audit_creation_method 'WinGX routine CIF_UPDATE'
_cell_angle_alpha 90.000(2)
_cell_angle_beta 94.772(2)
_cell_angle_gamma 90.000(2)
_cell_formula_units_Z 4
_cell_length_a 16.694(6)
_cell_length_b 25.514(9)
_cell_length_c 11.092(4)
_cell_measurement_reflns_used 11766
_cell_measurement_temperature 113(2)
_cell_measurement_theta_max 27.8764
_cell_measurement_theta_min 3.0222
_cell_volume 4708(3)
_computing_structure_refinement 'SHELXL-97 (Sheldrick, 1997)'
_diffrn_detector_area_resol_mean 28.5714
_diffrn_measured_fraction_theta_full 0.974
_diffrn_measured_fraction_theta_max 0.953
_diffrn_measurement_device_type 'Rigaku Saturn'
_diffrn_measurement_method \w
_diffrn_radiation_type MoK\a
_diffrn_radiation_wavelength 0.7107
_diffrn_reflns_av_R_equivalents 0.05
_diffrn_reflns_limit_h_max 21
_diffrn_reflns_limit_h_min -15
_diffrn_reflns_limit_k_max 31
_diffrn_reflns_limit_k_min -31
_diffrn_reflns_limit_l_max 14
_diffrn_reflns_limit_l_min -14
_diffrn_reflns_number 33811
_diffrn_reflns_theta_full 25
_diffrn_reflns_theta_max 27.71
_diffrn_reflns_theta_min 3.02
_exptl_absorpt_coefficient_mu 0.881
_exptl_absorpt_correction_T_max 0.8435
_exptl_absorpt_correction_T_min 0.62
_exptl_absorpt_correction_type multi-scan
_exptl_absorpt_process_details 'Jacobson, R. (1998) Private communication'
_exptl_crystal_colour red
_exptl_crystal_density_diffrn 1.383
_exptl_crystal_description chip
_exptl_crystal_F_000 2040
_exptl_crystal_size_max 0.6
_exptl_crystal_size_mid 0.4
_exptl_crystal_size_min 0.2
_refine_diff_density_max 2.299
_refine_diff_density_min -1.797
_refine_ls_extinction_method none
_refine_ls_goodness_of_fit_ref 1.063
_refine_ls_hydrogen_treatment constr
_refine_ls_matrix_type full
_refine_ls_number_parameters 559
_refine_ls_number_reflns 10533
_refine_ls_number_restraints 0
_refine_ls_restrained_S_all 1.063
_refine_ls_R_factor_gt 0.0863
_refine_ls_shift/su_max 0.002
_refine_ls_structure_factor_coef Fsqd
_refine_ls_weighting_details 'calc w=1/[\s^2^(Fo^2^)+(0.1250P)^2^+17.9768P] where P=(Fo^2^+2Fc^2^)/3'
_refine_ls_weighting_scheme calc
_refine_ls_wR_factor_ref 0.2489
_reflns_number_gt 8397
_reflns_number_total 10533
_reflns_threshold_expression >2sigma(I)
_cod_data_source_file ja8016494-file004.cif
_cod_data_source_block new
_cod_original_sg_symbol_H-M 'P 21/c'
_cod_database_code 4107879

loop_
_symmetry_equiv_pos_as_xyz
'x, y, z'
'-x, y+1/2, -z+1/2'
'-x, -y, -z'
'x, -y-1/2, z-1/2'

loop_
_atom_site_label
_atom_site_type_symbol
_atom_site_fract_x
_atom_site_fract_y
_atom_site_fract_z
_atom_site_U_iso_or_equiv
_atom_site_adp_type
_atom_site_occupancy
_atom_site_calc_flag
_atom_site_refinement_flags
Fe1 Fe 0.96147(4) 0.77920(2) 0.16787(5) 0.02017(17) Uani 1 d .
Fe2 Fe 1.00051(4) 1.03768(2) 0.23962(6) 0.02418(18) Uani 1 d .
Cl2 Cl 0.72043(14) 0.93020(7) 0.1166(2) 0.0769(6) Uani 1 d .
Cl1 Cl 0.74967(12) 1.02587(9) -0.0133(2) 0.0711(5) Uani 1 d .
Cl3 Cl 0.68335(11) 0.22488(7) 0.27371(17) 0.0583(4) Uani 1 d .
Cl4 Cl 0.73897(15) 0.18896(18) 0.0473(2) 0.1189(12) Uani 1 d .
C25 C 0.7425(2) 0.87392(16) 0.4590(4) 0.0212(8) Uani 1 d .
C18 C 1.0954(3) 0.98577(17) 0.2551(4) 0.0256(8) Uani 1 d .
H17 H 1.151 0.9944 0.2646 0.031 Uiso 1 calc R
C26 C 0.6860(2) 0.85351(17) 0.5306(4) 0.0230(8) Uani 1 d .
C41 C 0.7189(3) 0.96441(17) 0.5265(4) 0.0239(8) Uani 1 d .
C49 C 0.4840(3) 0.72073(19) 0.5243(5) 0.0327(10) Uani 1 d .
H36 H 0.4667 0.684 0.5208 0.049 Uiso 1 calc R
H37 H 0.4795 0.7356 0.4425 0.049 Uiso 1 calc R
H38 H 0.4498 0.7406 0.5755 0.049 Uiso 1 calc R
C22 C 0.7789(2) 0.84301(16) 0.3713(4) 0.0216(8) Uani 1 d .
C24 C 0.8350(3) 0.94537(16) 0.4092(4) 0.0228(8) Uani 1 d .
C47 C 0.5719(3) 0.72382(17) 0.5776(4) 0.0250(8) Uani 1 d .
C48 C 0.6234(3) 0.69040(18) 0.4987(5) 0.0309(9) Uani 1 d .
H35 H 0.6041 0.6541 0.4975 0.046 Uiso 1 calc R
H33 H 0.6796 0.6914 0.5322 0.046 Uiso 1 calc R
H34 H 0.6194 0.7044 0.4161 0.046 Uiso 1 calc R
C37 C 0.6101(3) 0.98117(17) 0.6679(4) 0.0250(8) Uani 1 d .
C28 C 0.5994(3) 0.78123(16) 0.5834(4) 0.0234(8) Uani 1 d .
C27 C 0.6629(3) 0.79984(17) 0.5253(4) 0.0245(8) Uani 1 d .
H19 H 0.6925 0.7761 0.4801 0.029 Uiso 1 calc R
C40 C 0.7364(3) 1.01933(17) 0.5320(4) 0.0265(9) Uani 1 d .
H26 H 0.7778 1.0328 0.4868 0.032 Uiso 1 calc R
C42 C 0.7646(2) 0.92942(16) 0.4669(4) 0.0226(8) Uani 1 d .
C46 C 0.5766(3) 0.94541(19) 0.4621(4) 0.0290(9) Uani 1 d .
H31 H 0.525 0.9331 0.4874 0.044 Uiso 1 calc R
H32 H 0.594 0.9223 0.3987 0.044 Uiso 1 calc R
H30 H 0.5705 0.9812 0.4307 0.044 Uiso 1 calc R
C43 C 0.6531(3) 0.88920(17) 0.6253(4) 0.0250(8) Uani 1 d .
C8 C 0.8849(3) 0.73165(18) 0.0625(4) 0.0281(9) Uani 1 d .
H8 H 0.8978 0.6987 0.0294 0.034 Uiso 1 calc R
C23 C 0.8946(3) 0.95541(16) 0.3606(4) 0.0231(8) Uani 1 d .
C44 C 0.6412(3) 0.94475(17) 0.5736(4) 0.0263(9) Uani 1 d .
C45 C 0.7153(3) 0.8890(2) 0.7391(4) 0.0299(9) Uani 1 d .
H27 H 0.7673 0.9018 0.7163 0.045 Uiso 1 calc R
H28 H 0.7214 0.8532 0.7707 0.045 Uiso 1 calc R
H29 H 0.696 0.9119 0.8015 0.045 Uiso 1 calc R
C20 C 0.9647(3) 0.96571(15) 0.2976(4) 0.0216(8) Uani 1 d .
C21 C 0.8095(3) 0.82026(16) 0.2916(4) 0.0230(8) Uani 1 d .
C31 C 0.5286(3) 0.90583(18) 0.7359(4) 0.0268(9) Uani 1 d .
C6 C 0.8675(3) 0.82102(18) 0.0860(4) 0.0267(9) Uani 1 d .
H6 H 0.8671 0.8578 0.072 0.032 Uiso 1 calc R
C30 C 0.5737(3) 0.86903(17) 0.6662(4) 0.0246(8) Uani 1 d .
C54 C 0.7381(3) 1.1263(2) 0.7420(5) 0.0402(12) Uani 1 d .
H50 H 0.6957 1.116 0.7933 0.06 Uiso 1 calc R
H48 H 0.7469 1.1642 0.7486 0.06 Uiso 1 calc R
H49 H 0.7879 1.1078 0.7684 0.06 Uiso 1 calc R
C33 C 0.4263(3) 0.9210(2) 0.8758(5) 0.0417(12) Uani 1 d .
H22 H 0.3855 0.9079 0.9224 0.05 Uiso 1 calc R
C9 C 0.8544(3) 0.73971(18) 0.1760(4) 0.0255(8) Uani 1 d .
H9 H 0.8435 0.7131 0.2323 0.031 Uiso 1 calc R
C29 C 0.5536(3) 0.81806(18) 0.6496(4) 0.0258(8) Uani 1 d .
H20 H 0.5067 0.8057 0.6833 0.031 Uiso 1 calc R
C19 C 1.0441(3) 0.97812(17) 0.3511(4) 0.0249(8) Uani 1 d .
H18 H 1.0598 0.9808 0.4352 0.03 Uiso 1 calc R
C39 C 0.6950(3) 1.05297(18) 0.6008(4) 0.0276(9) Uani 1 d .
C10 C 0.8425(2) 0.79495(16) 0.1918(4) 0.0225(8) Uani 1 d .
C7 C 0.8932(3) 0.7815(2) 0.0057(4) 0.0316(10) Uani 1 d .
H7 H 0.9123 0.7873 -0.0715 0.038 Uiso 1 calc R
C3 C 1.0740(3) 0.7476(2) 0.1659(5) 0.0371(11) Uani 1 d .
H3 H 1.0884 0.7189 0.1177 0.044 Uiso 1 calc R
C52 C 0.7787(3) 1.12850(19) 0.5303(6) 0.0405(12) Uani 1 d .
H44 H 0.7873 1.1664 0.5382 0.061 Uiso 1 calc R
H42 H 0.7632 1.1198 0.4455 0.061 Uiso 1 calc R
H43 H 0.8285 1.11 0.5572 0.061 Uiso 1 calc R
C38 C 0.6346(3) 1.03170(18) 0.6731(4) 0.0292(9) Uani 1 d .
H25 H 0.6106 1.0545 0.7275 0.035 Uiso 1 calc R
C32 C 0.4659(3) 0.8878(2) 0.8035(5) 0.0352(10) Uani 1 d .
H21 H 0.4508 0.8519 0.7988 0.042 Uiso 1 calc R
C2 C 1.0752(3) 0.8009(2) 0.1322(5) 0.0369(11) Uani 1 d .
H2 H 1.0907 0.8142 0.0576 0.044 Uiso 1 calc R
C50 C 0.5778(3) 0.7011(2) 0.7074(5) 0.0357(10) Uani 1 d .
H40 H 0.5604 0.6644 0.7046 0.054 Uiso 1 calc R
H41 H 0.5431 0.7213 0.7572 0.054 Uiso 1 calc R
H39 H 0.6335 0.7032 0.7425 0.054 Uiso 1 calc R
C35 C 0.5057(3) 0.9930(2) 0.8143(5) 0.0363(11) Uani 1 d .
H24 H 0.5188 1.0292 0.8185 0.044 Uiso 1 calc R
C51 C 0.7121(3) 1.11181(18) 0.6082(5) 0.0329(10) Uani 1 d .
C17 C 1.0487(3) 0.97820(16) 0.1429(4) 0.0253(8) Uani 1 d .
H16 H 1.0678 0.9809 0.0648 0.03 Uiso 1 calc R
C53 C 0.6337(3) 1.1419(2) 0.5656(6) 0.0416(12) Uani 1 d .
H47 H 0.5906 1.1314 0.6153 0.062 Uiso 1 calc R
H45 H 0.6181 1.1335 0.4806 0.062 Uiso 1 calc R
H46 H 0.643 1.1797 0.5739 0.062 Uiso 1 calc R
C36 C 0.5481(3) 0.95974(18) 0.7393(4) 0.0278(9) Uani 1 d .
C16 C 0.9681(3) 0.96589(16) 0.1681(4) 0.0234(8) Uani 1 d .
H15 H 0.9245 0.959 0.1096 0.028 Uiso 1 calc R
C55 C 0.7491(4) 0.9958(3) 0.1318(6) 0.0519(15) Uani 1 d .
H51 H 0.8034 0.9981 0.1748 0.062 Uiso 1 calc R
H52 H 0.7112 1.0147 0.1805 0.062 Uiso 1 calc R
C4 C 1.0478(3) 0.7443(2) 0.2838(5) 0.0364(11) Uani 1 d .
H4 H 1.0415 0.7129 0.3284 0.044 Uiso 1 calc R
C34 C 0.4465(3) 0.9744(2) 0.8808(6) 0.0440(13) Uani 1 d .
H23 H 0.4191 0.9975 0.9303 0.053 Uiso 1 calc R
C1 C 1.0493(3) 0.8313(2) 0.2289(6) 0.0379(12) Uani 1 d .
H1 H 1.0438 0.8684 0.231 0.046 Uiso 1 calc R
C5 C 1.0328(3) 0.7951(2) 0.3232(4) 0.0331(10) Uani 1 d .
H5 H 1.0148 0.8042 0.3994 0.04 Uiso 1 calc R
C56 C 0.7454(6) 0.1851(6) 0.2020(9) 0.102(4) Uani 1 d .
H54 H 0.7344 0.1485 0.2248 0.123 Uiso 1 calc R
H53 H 0.8015 0.1932 0.2327 0.123 Uiso 1 calc R
C15 C 0.9149(4) 1.0917(2) 0.2788(6) 0.0451(13) Uani 1 d .
H14 H 0.8649 1.0841 0.3101 0.054 Uiso 1 calc R
C14 C 0.9866(4) 1.1015(2) 0.3489(6) 0.0482(14) Uani 1 d .
H13 H 0.9949 1.1018 0.4347 0.058 Uiso 1 calc R
C11 C 0.9270(5) 1.0945(2) 0.1583(6) 0.0561(18) Uani 1 d .
H10 H 0.8863 1.0893 0.0943 0.067 Uiso 1 calc R
C12 C 1.0047(6) 1.1058(2) 0.1425(7) 0.071(3) Uani 1 d .
H11 H 1.0278 1.1095 0.0676 0.086 Uiso 1 calc R
C13 C 1.0458(4) 1.1110(2) 0.2631(11) 0.080(3) Uani 1 d .
H12 H 1.101 1.1192 0.2819 0.096 Uiso 1 calc R

loop_
_atom_site_aniso_label
_atom_site_aniso_U_11
_atom_site_aniso_U_22
_atom_site_aniso_U_33
_atom_site_aniso_U_23
_atom_site_aniso_U_13
_atom_site_aniso_U_12
Fe1 0.0245(3) 0.0209(3) 0.0154(3) -0.0015(2) 0.0030(2) -0.0021(2)
Fe2 0.0320(3) 0.0155(3) 0.0254(3) 0.0011(2) 0.0048(2) -0.0026(2)
Cl2 0.0878(14) 0.0437(9) 0.0945(15) 0.0008(9) -0.0216(12) 0.0090(9)
Cl1 0.0552(10) 0.0919(14) 0.0690(12) 0.0178(10) 0.0219(8) 0.0083(9)
Cl3 0.0650(10) 0.0544(9) 0.0573(10) 0.0001(7) 0.0156(8) -0.0097(7)
Cl4 0.0637(13) 0.240(4) 0.0553(12) -0.0244(18) 0.0182(10) -0.0174(18)
C25 0.0214(18) 0.022(2) 0.0198(18) -0.0016(14) 0.0011(14) 0.0021(14)
C18 0.027(2) 0.023(2) 0.027(2) 0.0032(16) 0.0035(16) -0.0017(15)
C26 0.0243(19) 0.022(2) 0.0225(19) 0.0014(15) 0.0027(15) 0.0037(15)
C41 0.026(2) 0.024(2) 0.0216(19) -0.0031(15) -0.0002(15) -0.0006(15)
C49 0.028(2) 0.031(2) 0.039(3) -0.0078(19) 0.0016(19) -0.0025(17)
C22 0.0232(18) 0.0197(19) 0.0217(19) 0.0043(15) 0.0006(15) -0.0013(14)
C24 0.031(2) 0.0198(19) 0.0180(18) -0.0007(14) 0.0009(15) 0.0011(15)
C47 0.024(2) 0.022(2) 0.030(2) -0.0010(16) 0.0028(16) -0.0021(15)
C48 0.031(2) 0.020(2) 0.041(3) -0.0036(18) 0.0035(19) -0.0024(16)
C37 0.026(2) 0.024(2) 0.024(2) -0.0033(16) -0.0013(16) 0.0043(16)
C28 0.0234(19) 0.021(2) 0.025(2) 0.0003(15) -0.0012(16) -0.0001(15)
C27 0.026(2) 0.021(2) 0.026(2) -0.0024(16) 0.0017(16) 0.0036(15)
C40 0.027(2) 0.024(2) 0.028(2) 0.0026(16) 0.0006(16) 0.0009(16)
C42 0.0242(19) 0.023(2) 0.0202(18) 0.0003(15) -0.0006(15) -0.0005(15)
C46 0.027(2) 0.030(2) 0.028(2) -0.0003(17) -0.0029(17) 0.0048(17)
C43 0.028(2) 0.024(2) 0.0230(19) -0.0018(16) 0.0013(16) 0.0008(16)
C8 0.030(2) 0.029(2) 0.024(2) -0.0109(17) -0.0016(17) -0.0029(17)
C23 0.031(2) 0.0186(19) 0.0196(18) 0.0020(14) 0.0014(16) -0.0034(15)
C44 0.027(2) 0.024(2) 0.028(2) -0.0010(16) -0.0006(16) 0.0006(16)
C45 0.029(2) 0.036(2) 0.023(2) 0.0026(17) -0.0036(17) 0.0042(18)
C20 0.029(2) 0.0176(19) 0.0191(18) 0.0010(14) 0.0039(15) -0.0013(14)
C21 0.0251(19) 0.021(2) 0.0222(19) 0.0005(15) 0.0001(15) -0.0013(15)
C31 0.026(2) 0.029(2) 0.025(2) -0.0005(17) 0.0031(16) 0.0046(17)
C6 0.032(2) 0.030(2) 0.0179(19) 0.0025(16) 0.0008(16) 0.0014(17)
C30 0.025(2) 0.026(2) 0.0227(19) 0.0018(16) 0.0022(15) 0.0011(16)
C54 0.045(3) 0.026(2) 0.048(3) -0.014(2) -0.007(2) -0.001(2)
C33 0.037(3) 0.048(3) 0.042(3) -0.003(2) 0.019(2) 0.000(2)
C9 0.027(2) 0.025(2) 0.024(2) -0.0037(16) 0.0013(16) -0.0037(16)
C29 0.0227(19) 0.028(2) 0.027(2) 0.0012(16) 0.0039(16) 0.0009(16)
C19 0.030(2) 0.022(2) 0.0222(19) 0.0020(15) 0.0002(16) -0.0013(16)
C39 0.028(2) 0.024(2) 0.030(2) -0.0023(17) -0.0060(17) 0.0016(16)
C10 0.0246(19) 0.021(2) 0.0215(19) -0.0014(15) 0.0017(15) -0.0012(15)
C7 0.036(2) 0.047(3) 0.0118(18) -0.0021(17) 0.0002(16) 0.0017(19)
C3 0.025(2) 0.041(3) 0.046(3) -0.013(2) 0.003(2) 0.0042(19)
C52 0.043(3) 0.020(2) 0.058(3) -0.002(2) 0.004(2) -0.0036(19)
C38 0.030(2) 0.025(2) 0.031(2) -0.0070(17) -0.0036(18) 0.0034(17)
C32 0.033(2) 0.034(3) 0.040(3) 0.000(2) 0.010(2) 0.0033(19)
C2 0.027(2) 0.056(3) 0.028(2) 0.006(2) 0.0071(18) -0.007(2)
C50 0.045(3) 0.027(2) 0.035(3) 0.0044(19) 0.005(2) -0.002(2)
C35 0.037(3) 0.035(3) 0.037(3) -0.008(2) 0.009(2) 0.004(2)
C51 0.034(2) 0.021(2) 0.041(3) -0.0031(18) -0.006(2) 0.0022(17)
C17 0.036(2) 0.0192(19) 0.0214(19) 0.0030(15) 0.0058(16) 0.0018(16)
C53 0.040(3) 0.027(2) 0.056(3) 0.001(2) -0.008(2) 0.006(2)
C36 0.025(2) 0.031(2) 0.027(2) -0.0060(17) 0.0006(17) 0.0037(16)
C16 0.032(2) 0.0188(19) 0.0193(19) 0.0019(14) -0.0005(16) -0.0015(15)
C55 0.042(3) 0.060(4) 0.052(4) 0.002(3) -0.007(3) 0.010(3)
C4 0.034(2) 0.033(3) 0.040(3) 0.009(2) -0.005(2) -0.0031(19)
C34 0.041(3) 0.048(3) 0.044(3) -0.015(2) 0.012(2) 0.004(2)
C1 0.029(2) 0.027(2) 0.057(3) -0.004(2) -0.007(2) -0.0050(18)
C5 0.022(2) 0.058(3) 0.020(2) -0.0087(19) 0.0015(16) -0.0071(19)
C56 0.062(5) 0.182(12) 0.064(6) 0.007(7) 0.007(4) 0.032(6)
C15 0.045(3) 0.023(2) 0.068(4) 0.001(2) 0.010(3) 0.007(2)
C14 0.073(4) 0.024(3) 0.046(3) -0.007(2) -0.001(3) 0.009(2)
C11 0.088(5) 0.024(3) 0.054(4) 0.008(2) -0.010(3) 0.017(3)
C12 0.139(8) 0.015(3) 0.068(5) 0.012(3) 0.053(5) 0.007(3)
C13 0.038(3) 0.017(3) 0.185(11) -0.013(4) 0.012(4) -0.010(2)

loop_
_atom_type_symbol
_atom_type_description
_atom_type_scat_dispersion_real
_atom_type_scat_dispersion_imag
_atom_type_scat_source
C C 0.0033 0.0016 'International Tables Vol C Tables 4.2.6.8 and 6.1.1.4'
H H 0 0 'International Tables Vol C Tables 4.2.6.8 and 6.1.1.4'
Cl Cl 0.1484 0.1585 'International Tables Vol C Tables 4.2.6.8 and 6.1.1.4'
Fe Fe 0.3463 0.8444 'International Tables Vol C Tables 4.2.6.8 and 6.1.1.4'

loop_
_geom_angle_atom_site_label_1
_geom_angle_atom_site_label_2
_geom_angle_atom_site_label_3
_geom_angle
C3 Fe1 C6 150.6(2)
C3 Fe1 C2 40.3(2)
C6 Fe1 C2 117.5(2)
C3 Fe1 C7 116.5(2)
C6 Fe1 C7 41.04(18)
C2 Fe1 C7 106.2(2)
C3 Fe1 C5 67.5(2)
C6 Fe1 C5 129.8(2)
C2 Fe1 C5 68.03(19)
C7 Fe1 C5 166.8(2)
C3 Fe1 C1 68.1(2)
C6 Fe1 C1 108.0(2)
C2 Fe1 C1 40.5(2)
C7 Fe1 C1 127.0(2)
C5 Fe1 C1 41.1(2)
C3 Fe1 C4 40.4(2)
C6 Fe1 C4 167.5(2)
C2 Fe1 C4 68.0(2)
C7 Fe1 C4 150.7(2)
C5 Fe1 C4 39.8(2)
C1 Fe1 C4 68.3(2)
C3 Fe1 C8 106.9(2)
C6 Fe1 C8 68.77(19)
C2 Fe1 C8 126.4(2)
C7 Fe1 C8 40.8(2)
C5 Fe1 C8 152.2(2)
C1 Fe1 C8 164.5(2)
C4 Fe1 C8 118.1(2)
C3 Fe1 C9 127.5(2)
C6 Fe1 C9 68.80(18)
C2 Fe1 C9 164.3(2)
C7 Fe1 C9 68.33(19)
C5 Fe1 C9 120.34(19)
C1 Fe1 C9 154.3(2)
C4 Fe1 C9 109.07(19)
C8 Fe1 C9 40.13(18)
C3 Fe1 C10 166.4(2)
C6 Fe1 C10 41.03(17)
C2 Fe1 C10 152.8(2)
C7 Fe1 C10 68.71(18)
C5 Fe1 C10 110.53(18)
C1 Fe1 C10 120.0(2)
C4 Fe1 C10 129.5(2)
C8 Fe1 C10 68.21(17)
C9 Fe1 C10 40.74(17)
C13 Fe2 C12 41.9(4)
C13 Fe2 C16 163.3(4)
C12 Fe2 C16 125.0(3)
C13 Fe2 C20 154.4(4)
C12 Fe2 C20 161.4(3)
C16 Fe2 C20 41.18(16)
C13 Fe2 C14 41.6(3)
C12 Fe2 C14 69.4(3)
C16 Fe2 C14 153.8(2)
C20 Fe2 C14 118.3(2)
C13 Fe2 C19 119.7(3)
C12 Fe2 C19 156.7(3)
C16 Fe2 C19 68.96(17)
C20 Fe2 C19 41.14(17)
C14 Fe2 C19 106.4(2)
C13 Fe2 C15 67.3(3)
C12 Fe2 C15 66.3(3)
C16 Fe2 C15 121.0(2)
C20 Fe2 C15 107.9(2)
C14 Fe2 C15 39.7(3)
C19 Fe2 C15 125.9(2)
C13 Fe2 C11 67.0(3)
C12 Fe2 C11 38.5(3)
C16 Fe2 C11 109.4(2)
C20 Fe2 C11 126.1(3)
C14 Fe2 C11 66.9(3)
C19 Fe2 C11 162.5(3)
C15 Fe2 C11 38.9(3)
C13 Fe2 C17 126.1(3)
C12 Fe2 C17 108.6(2)
C16 Fe2 C17 40.75(18)
C20 Fe2 C17 68.92(16)
C14 Fe2 C17 163.6(2)
C19 Fe2 C17 68.54(17)
C15 Fe2 C17 155.7(2)
C11 Fe2 C17 122.4(2)
C13 Fe2 C18 107.8(2)
C12 Fe2 C18 122.0(3)
C16 Fe2 C18 68.54(17)
C20 Fe2 C18 68.94(17)
C14 Fe2 C18 125.7(2)
C19 Fe2 C18 40.80(17)
C15 Fe2 C18 162.8(2)
C11 Fe2 C18 156.2(3)
C17 Fe2 C18 40.45(17)
C26 C25 C22 122.2(4)
C26 C25 C42 120.6(4)
C22 C25 C42 117.1(4)
C17 C18 C19 108.2(4)
C17 C18 Fe2 69.7(2)
C19 C18 Fe2 69.3(2)
C17 C18 H17 125.9
C19 C18 H17 125.9
Fe2 C18 H17 126.6
C25 C26 C27 122.2(4)
C25 C26 C43 118.2(4)
C27 C26 C43 119.4(4)
C42 C41 C40 122.3(4)
C42 C41 C44 118.2(4)
C40 C41 C44 119.0(4)
C47 C49 H36 109.5
C47 C49 H37 109.5
H36 C49 H37 109.5
C47 C49 H38 109.5
H36 C49 H38 109.5
H37 C49 H38 109.5
C21 C22 C25 175.0(4)
C23 C24 C42 175.9(4)
C28 C47 C48 112.0(4)
C28 C47 C49 109.7(4)
C48 C47 C49 108.3(4)
C28 C47 C50 108.9(4)
C48 C47 C50 109.1(4)
C49 C47 C50 108.8(4)
C47 C48 H35 109.5
C47 C48 H33 109.5
H35 C48 H33 109.5
C47 C48 H34 109.5
H35 C48 H34 109.5
H33 C48 H34 109.5
C38 C37 C36 123.9(4)
C38 C37 C44 119.5(4)
C36 C37 C44 116.2(4)
C27 C28 C29 118.4(4)
C27 C28 C47 123.5(4)
C29 C28 C47 118.1(4)
C28 C27 C26 122.1(4)
C28 C27 H19 118.9
C26 C27 H19 118.9
C39 C40 C41 121.6(4)
C39 C40 H26 119.2
C41 C40 H26 119.2
C41 C42 C24 122.3(4)
C41 C42 C25 120.5(4)
C24 C42 C25 117.2(4)
C44 C46 H31 109.5
C44 C46 H32 109.5
H31 C46 H32 109.5
C44 C46 H30 109.5
H31 C46 H30 109.5
H32 C46 H30 109.5
C30 C43 C26 112.0(4)
C30 C43 C44 109.5(4)
C26 C43 C44 109.6(4)
C30 C43 C45 107.0(4)
C26 C43 C45 107.5(4)
C44 C43 C45 111.1(4)
C9 C8 C7 108.6(4)
C9 C8 Fe1 70.2(2)
C7 C8 Fe1 69.4(3)
C9 C8 H8 125.7
C7 C8 H8 125.7
Fe1 C8 H8 126.3
C24 C23 C20 177.1(5)
C37 C44 C41 112.5(4)
C37 C44 C43 110.4(4)
C41 C44 C43 110.2(4)
C37 C44 C46 106.5(3)
C41 C44 C46 105.9(4)
C43 C44 C46 111.3(4)
C43 C45 H27 109.5
C43 C45 H28 109.5
H27 C45 H28 109.5
C43 C45 H29 109.5
H27 C45 H29 109.5
H28 C45 H29 109.5
C23 C20 C19 126.7(4)
C23 C20 C16 125.9(4)
C19 C20 C16 107.3(4)
C23 C20 Fe2 125.9(3)
C19 C20 Fe2 69.5(2)
C16 C20 Fe2 69.4(2)
C22 C21 C10 176.5(4)
C36 C31 C32 118.8(4)
C36 C31 C30 120.7(4)
C32 C31 C30 120.5(4)
C7 C6 C10 107.6(4)
C7 C6 Fe1 69.6(3)
C10 C6 Fe1 70.2(2)
C7 C6 H6 126.2
C10 C6 H6 126.2
Fe1 C6 H6 125.6
C29 C30 C31 123.8(4)
C29 C30 C43 119.8(4)
C31 C30 C43 116.0(4)
C51 C54 H50 109.5
C51 C54 H48 109.5
H50 C54 H48 109.5
C51 C54 H49 109.5
H50 C54 H49 109.5
H48 C54 H49 109.5
C32 C33 C34 119.8(5)
C32 C33 H22 120.1
C34 C33 H22 120.1
C8 C9 C10 108.4(4)
C8 C9 Fe1 69.7(3)
C10 C9 Fe1 69.8(2)
C8 C9 H9 125.8
C10 C9 H9 125.8
Fe1 C9 H9 126.3
C30 C29 C28 123.8(4)
C30 C29 H20 118.1
C28 C29 H20 118.1
C18 C19 C20 108.0(4)
C18 C19 Fe2 69.9(2)
C20 C19 Fe2 69.3(2)
C18 C19 H18 126
C20 C19 H18 126
Fe2 C19 H18 126.4
C40 C39 C38 118.7(4)
C40 C39 C51 122.9(4)
C38 C39 C51 118.3(4)
C21 C10 C9 127.1(4)
C21 C10 C6 125.3(4)
C9 C10 C6 107.5(4)
C21 C10 Fe1 128.6(3)
C9 C10 Fe1 69.5(2)
C6 C10 Fe1 68.8(2)
C8 C7 C6 107.8(4)
C8 C7 Fe1 69.8(2)
C6 C7 Fe1 69.4(2)
C8 C7 H7 126.1
C6 C7 H7 126.1
Fe1 C7 H7 126.3
C2 C3 C4 108.4(4)
C2 C3 Fe1 69.9(3)
C4 C3 Fe1 70.1(3)
C2 C3 H3 125.8
C4 C3 H3 125.8
Fe1 C3 H3 125.8
C51 C52 H44 109.5
C51 C52 H42 109.5
H44 C52 H42 109.5
C51 C52 H43 109.5
H44 C52 H43 109.5
H42 C52 H43 109.5
C37 C38 C39 123.8(4)
C37 C38 H25 118.1
C39 C38 H25 118.1
C33 C32 C31 121.4(5)
C33 C32 H21 119.3
C31 C32 H21 119.3
C3 C2 C1 108.3(5)
C3 C2 Fe1 69.8(3)
C1 C2 Fe1 69.9(3)
C3 C2 H2 125.8
C1 C2 H2 125.8
Fe1 C2 H2 126.1
C47 C50 H40 109.5
C47 C50 H41 109.5
H40 C50 H41 109.5
C47 C50 H39 109.5
H40 C50 H39 109.5
H41 C50 H39 109.5
C34 C35 C36 121.8(5)
C34 C35 H24 119.1
C36 C35 H24 119.1
C52 C51 C39 112.7(4)
C52 C51 C54 108.4(4)
C39 C51 C54 108.7(4)
C52 C51 C53 108.9(4)
C39 C51 C53 108.6(4)
C54 C51 C53 109.5(4)
C18 C17 C16 108.3(4)
C18 C17 Fe2 69.8(3)
C16 C17 Fe2 69.3(2)
C18 C17 H16 125.8
C16 C17 H16 125.8
Fe2 C17 H16 126.7
C51 C53 H47 109.5
C51 C53 H45 109.5
H47 C53 H45 109.5
C51 C53 H46 109.5
H47 C53 H46 109.5
H45 C53 H46 109.5
C31 C36 C35 118.2(4)
C31 C36 C37 121.5(4)
C35 C36 C37 120.3(4)
C17 C16 C20 108.1(4)
C17 C16 Fe2 70.0(2)
C20 C16 Fe2 69.4(2)
C17 C16 H15 126
C20 C16 H15 126
Fe2 C16 H15 126.2
Cl2 C55 Cl1 110.3(4)
Cl2 C55 H51 109.6
Cl1 C55 H51 109.6
Cl2 C55 H52 109.6
Cl1 C55 H52 109.6
H51 C55 H52 108.1
C5 C4 C3 108.0(4)
C5 C4 Fe1 70.0(3)
C3 C4 Fe1 69.5(3)
C5 C4 H4 126
C3 C4 H4 126
Fe1 C4 H4 126.1
C35 C34 C33 119.9(5)
C35 C34 H23 120
C33 C34 H23 120
C2 C1 C5 106.7(5)
C2 C1 Fe1 69.6(3)
C5 C1 Fe1 69.5(3)
C2 C1 H1 126.7
C5 C1 H1 126.7
Fe1 C1 H1 125.9
C4 C5 C1 108.6(4)
C4 C5 Fe1 70.2(3)
C1 C5 Fe1 69.5(3)
C4 C5 H5 125.7
C1 C5 H5 125.7
Fe1 C5 H5 126.2
Cl3 C56 Cl4 116.5(6)
Cl3 C56 H54 108.2
Cl4 C56 H54 108.2
Cl3 C56 H53 108.2
Cl4 C56 H53 108.2
H54 C56 H53 107.3
C11 C15 C14 110.1(6)
C11 C15 Fe2 70.6(4)
C14 C15 Fe2 70.0(3)
C11 C15 H14 124.9
C14 C15 H14 124.9
Fe2 C15 H14 126.1
C15 C14 C13 105.4(6)
C15 C14 Fe2 70.3(3)
C13 C14 Fe2 68.2(3)
C15 C14 H13 127.3
C13 C14 H13 127.3
Fe2 C14 H13 125.7
C12 C11 C15 111.0(7)
C12 C11 Fe2 70.3(4)
C15 C11 Fe2 70.5(3)
C12 C11 H10 124.5
C15 C11 H10 124.5
Fe2 C11 H10 126.3
C11 C12 C13 106.5(6)
C11 C12 Fe2 71.2(3)
C13 C12 Fe2 68.3(4)
C11 C12 H11 126.7
C13 C12 H11 126.7
Fe2 C12 H11 125.4
C14 C13 C12 106.9(6)
C14 C13 Fe2 70.2(3)
C12 C13 Fe2 69.8(4)
C14 C13 H12 126.5
C12 C13 H12 126.5
Fe2 C13 H12 125.1

loop_
_geom_bond_atom_site_label_1
_geom_bond_atom_site_label_2
_geom_bond_distance
Fe1 C3 2.046(5)
Fe1 C6 2.046(4)
Fe1 C2 2.048(5)
Fe1 C7 2.049(4)
Fe1 C5 2.052(4)
Fe1 C1 2.052(5)
Fe1 C4 2.054(5)
Fe1 C8 2.055(4)
Fe1 C9 2.061(4)
Fe1 C10 2.065(4)
Fe2 C13 2.027(6)
Fe2 C12 2.049(6)
Fe2 C16 2.051(4)
Fe2 C20 2.051(4)
Fe2 C14 2.054(5)
Fe2 C19 2.054(4)
Fe2 C15 2.058(5)
Fe2 C11 2.060(6)
Fe2 C17 2.060(4)
Fe2 C18 2.062(4)
Cl2 C55 1.746(7)
Cl1 C55 1.784(7)
Cl3 C56 1.695(11)
Cl4 C56 1.713(10)
C25 C26 1.385(6)
C25 C22 1.427(6)
C25 C42 1.464(6)
C18 C17 1.425(6)
C18 C19 1.435(6)
C18 H17 0.95
C26 C27 1.422(6)
C26 C43 1.527(6)
C41 C42 1.379(6)
C41 C40 1.432(6)
C41 C44 1.523(6)
C49 C47 1.538(6)
C49 H36 0.98
C49 H37 0.98
C49 H38 0.98
C22 C21 1.206(6)
C24 C23 1.199(6)
C24 C42 1.442(6)
C47 C28 1.535(6)
C47 C48 1.535(6)
C47 C50 1.547(7)
C48 H35 0.98
C48 H33 0.98
C48 H34 0.98
C37 C38 1.352(6)
C37 C36 1.461(6)
C37 C44 1.522(6)
C28 C27 1.371(6)
C28 C29 1.450(6)
C27 H19 0.95
C40 C39 1.373(6)
C40 H26 0.95
C46 C44 1.572(6)
C46 H31 0.98
C46 H32 0.98
C46 H30 0.98
C43 C30 1.525(6)
C43 C44 1.536(6)
C43 C45 1.566(6)
C8 C9 1.412(6)
C8 C7 1.430(7)
C8 H8 0.95
C23 C20 1.436(6)
C45 H27 0.98
C45 H28 0.98
C45 H29 0.98
C20 C19 1.442(6)
C20 C16 1.442(6)
C21 C10 1.431(6)
C31 C36 1.413(7)
C31 C32 1.415(7)
C31 C30 1.464(6)
C6 C7 1.435(6)
C6 C10 1.441(6)
C6 H6 0.95
C30 C29 1.352(6)
C54 C51 1.556(7)
C54 H50 0.98
C54 H48 0.98
C54 H49 0.98
C33 C32 1.373(7)
C33 C34 1.403(8)
C33 H22 0.95
C9 C10 1.436(6)
C9 H9 0.95
C29 H20 0.95
C19 H18 0.95
C39 C38 1.446(7)
C39 C51 1.529(6)
C7 H7 0.95
C3 C2 1.411(8)
C3 C4 1.416(8)
C3 H3 0.95
C52 C51 1.524(8)
C52 H44 0.98
C52 H42 0.98
C52 H43 0.98
C38 H25 0.95
C32 H21 0.95
C2 C1 1.420(8)
C2 H2 0.95
C50 H40 0.98
C50 H41 0.98
C50 H39 0.98
C35 C34 1.367(8)
C35 C36 1.419(6)
C35 H24 0.95
C51 C53 1.557(7)
C17 C16 1.431(6)
C17 H16 0.95
C53 H47 0.98
C53 H45 0.98
C53 H46 0.98
C16 H15 0.95
C55 H51 0.99
C55 H52 0.99
C4 C5 1.398(8)
C4 H4 0.95
C34 H23 0.95
C1 C5 1.439(8)
C1 H1 0.95
C5 H5 0.95
C56 H54 0.99
C56 H53 0.99
C15 C11 1.371(10)
C15 C14 1.395(9)
C15 H14 0.95
C14 C13 1.449(12)
C14 H13 0.95
C11 C12 1.354(12)
C11 H10 0.95
C12 C13 1.459(13)
C12 H11 0.95
C13 H12 0.95
